data_4342277
loop_
_publ_author_name
'Lui, Melanie W.'
'Merten, Christian'
'Ferguson, Michael J.'
'McDonald, Robert'
'Xu, Yunjie'
'Rivard, Eric'

_publ_section_title
;
 Contrasting reactivities of silicon and germanium complexes supported by
 an N-heterocyclic guanidine ligand.
;
_journal_issue 4
_journal_name_full 'Inorganic chemistry'
_journal_page_first 2040
_journal_page_last 2049
_journal_paper_doi 10.1021/ic5029838
_journal_volume 54
_journal_year 2015
_chemical_formula_moiety 'C54 H72 N6 Si, 2(C7 H8), 2(K)'
_chemical_formula_sum 'C68 H88 K2 N6 Si'
_chemical_formula_weight 1095.73
_chemical_name_systematic
; 
 ? 
;
_space_group_crystal_system orthorhombic
_space_group_IT_number 56
_space_group_name_Hall '-P 2ab 2ac'
_space_group_name_H-M_alt 'P c c n'
_symmetry_space_group_name_Hall '-P 2ab 2ac'
_symmetry_space_group_name_H-M 'P c c n'
_atom_sites_solution_hydrogens geom
_audit_creation_method SHELXL-2013
_cell_angle_alpha 90
_cell_angle_beta 90
_cell_angle_gamma 90
_cell_formula_units_Z 4
_cell_length_a 15.7413(5)
_cell_length_b 16.9705(5)
_cell_length_c 23.1230(7)
_cell_measurement_reflns_used 9856
_cell_measurement_temperature 173(2)
_cell_measurement_theta_max 25.25
_cell_measurement_theta_min 2.40
_cell_volume 6177.0(3)
_computing_cell_refinement 'Bruker SAINT'
_computing_data_collection 'Bruker APEX2'
_computing_data_reduction 'Bruker SAINT'
_computing_molecular_graphics 'Bruker SHELXTL'
_computing_publication_material 'Bruker SHELXTL'
_computing_structure_refinement 'SHELXL-2013 (Sheldrick, 2013)'
_computing_structure_solution 'SHELXT-2013 (Sheldrick 2013)'
_diffrn_ambient_temperature 173(2)
_diffrn_measured_fraction_theta_full 1.000
_diffrn_measured_fraction_theta_max 0.998
_diffrn_measurement_device_type 'Bruker APEX-II CCD'
_diffrn_measurement_method '\w scans'
_diffrn_radiation_type MoK\a
_diffrn_radiation_wavelength 0.71073
_diffrn_reflns_av_R_equivalents 0.0409
_diffrn_reflns_av_unetI/netI 0.0197
_diffrn_reflns_Laue_measured_fraction_full 1.000
_diffrn_reflns_Laue_measured_fraction_max 0.998
_diffrn_reflns_limit_h_max 20
_diffrn_reflns_limit_h_min -20
_diffrn_reflns_limit_k_max 22
_diffrn_reflns_limit_k_min -21
_diffrn_reflns_limit_l_max 29
_diffrn_reflns_limit_l_min -30
_diffrn_reflns_number 52442
_diffrn_reflns_point_group_measured_fraction_full 1.000
_diffrn_reflns_point_group_measured_fraction_max 0.998
_diffrn_reflns_theta_full 25.242
_diffrn_reflns_theta_max 27.488
_diffrn_reflns_theta_min 1.761
_exptl_absorpt_coefficient_mu 0.218
_exptl_absorpt_correction_T_max 1.0000
_exptl_absorpt_correction_T_min 0.9235
_exptl_absorpt_correction_type numerical
_exptl_absorpt_process_details 'SADABS (Sheldrick, 2008)'
_exptl_crystal_colour yellow
_exptl_crystal_density_diffrn 1.178
_exptl_crystal_description block
_exptl_crystal_F_000 2360
_exptl_crystal_size_max 0.376
_exptl_crystal_size_mid 0.196
_exptl_crystal_size_min 0.136
_refine_diff_density_max 0.387
_refine_diff_density_min -0.251
_refine_diff_density_rms 0.041
_refine_ls_extinction_method none
_refine_ls_goodness_of_fit_ref 1.019
_refine_ls_hydrogen_treatment constr
_refine_ls_matrix_type full
_refine_ls_number_parameters 338
_refine_ls_number_reflns 7081
_refine_ls_number_restraints 7
_refine_ls_restrained_S_all 1.020
_refine_ls_R_factor_all 0.0631
_refine_ls_R_factor_gt 0.0446
_refine_ls_shift/su_max 0.002
_refine_ls_shift/su_mean 0.000
_refine_ls_structure_factor_coef Fsqd
_refine_ls_weighting_details 'w=1/[\s^2^(Fo^2^)+(0.0561P)^2^+3.1404P] where P=(Fo^2^+2Fc^2^)/3'
_refine_ls_weighting_scheme calc
_refine_ls_wR_factor_gt 0.1137
_refine_ls_wR_factor_ref 0.1274
_reflns_Friedel_coverage 0.000
_reflns_number_gt 5463
_reflns_number_total 7081
_reflns_threshold_expression 'I > 2\s(I)'
_cod_data_source_file ic5029838_si_002.cif
_cod_data_source_block riv13e7
_cod_depositor_comments 'Adding full bibliography for 4342273--4342281.cif.'
_cod_database_code 4342277
_shelx_space_group_comment
; 
The symmetry employed for this shelxl refinement is uniquely defined 
by the following loop, which should always be used as a source of 
symmetry information in preference to the above space-group names. 
They are only intended as comments. 
;
_shelx_estimated_absorpt_t_min 0.923
_shelx_estimated_absorpt_t_max 0.971
_shelxl_version_number 2013-3

loop_
_space_group_symop_operation_xyz
'x, y, z'
'-x+1/2, -y+1/2, z'
'-x, y+1/2, -z+1/2'
'x+1/2, -y, -z+1/2'
'-x, -y, -z'
'x-1/2, y-1/2, -z'
'x, -y-1/2, z-1/2'
'-x-1/2, y, z-1/2'

loop_
_atom_site_label
_atom_site_type_symbol
_atom_site_fract_x
_atom_site_fract_y
_atom_site_fract_z
_atom_site_U_iso_or_equiv
_atom_site_adp_type
_atom_site_occupancy
_atom_site_site_symmetry_order
_atom_site_calc_flag
_atom_site_refinement_flags_posn
_atom_site_refinement_flags_adp
_atom_site_refinement_flags_occupancy
_atom_site_disorder_assembly
_atom_site_disorder_group
K K 0.77844(3) 0.56620(2) 0.86636(2) 0.04286(12) Uani 1 1 d . . . . .
Si Si 0.7500 0.7500 0.92612(3) 0.02605(13) Uani 1 2 d S T P . .
N1 N 0.83349(8) 0.71498(7) 0.88615(5) 0.0289(3) Uani 1 1 d . . . . .
N2 N 0.91212(9) 0.72007(9) 0.79737(6) 0.0411(4) Uani 1 1 d . . . . .
N3 N 0.83403(9) 0.82582(8) 0.81955(6) 0.0379(3) Uani 1 1 d . . . . .
C1 C 0.85595(9) 0.75304(9) 0.83804(7) 0.0307(3) Uani 1 1 d . . . . .
C2 C 0.92197(14) 0.77432(13) 0.75255(9) 0.0557(6) Uani 1 1 d . . . . .
H2 H 0.9552 0.7682 0.7185 0.067 Uiso 1 1 calc R U . . .
C3 C 0.87490(13) 0.83673(12) 0.76746(9) 0.0517(5) Uani 1 1 d . . . . .
H3 H 0.8702 0.8832 0.7448 0.062 Uiso 1 1 calc R U . . .
C11 C 0.94706(12) 0.64215(11) 0.79798(8) 0.0447(4) Uani 1 1 d . . . . .
C12 C 0.91256(13) 0.58441(12) 0.76135(9) 0.0503(5) Uani 1 1 d . . . . .
C13 C 0.94434(16) 0.50768(14) 0.76644(11) 0.0632(6) Uani 1 1 d . . . . .
H13 H 0.9221 0.4674 0.7423 0.076 Uiso 1 1 calc R U . . .
C14 C 1.00665(18) 0.48945(15) 0.80543(11) 0.0723(7) Uani 1 1 d . . . . .
H14 H 1.0245 0.4363 0.8098 0.087 Uiso 1 1 calc R U . . .
C15 C 1.04333(16) 0.54717(16) 0.83823(11) 0.0680(7) Uani 1 1 d . . . . .
H15 H 1.0882 0.5337 0.8638 0.082 Uiso 1 1 calc R U . . .
C16 C 1.01632(13) 0.62596(13) 0.83503(9) 0.0520(5) Uani 1 1 d . . . . .
C17 C 0.84688(14) 0.60316(14) 0.71501(10) 0.0595(6) Uani 1 1 d . . . . .
H17 H 0.8173 0.6531 0.7260 0.071 Uiso 1 1 calc R U . . .
C18 C 0.77988(17) 0.53895(17) 0.70701(12) 0.0760(7) Uani 1 1 d . . . . .
H18A H 0.7507 0.5296 0.7438 0.114 Uiso 1 1 calc R U . . .
H18B H 0.8074 0.4902 0.6942 0.114 Uiso 1 1 calc R U . . .
H18C H 0.7385 0.5558 0.6779 0.114 Uiso 1 1 calc R U . . .
C19 C 0.89196(19) 0.61626(18) 0.65671(11) 0.0799(8) Uani 1 1 d . . . . .
H19A H 0.8496 0.6277 0.6268 0.120 Uiso 1 1 calc R U . . .
H19B H 0.9236 0.5686 0.6461 0.120 Uiso 1 1 calc R U . . .
H19C H 0.9314 0.6607 0.6601 0.120 Uiso 1 1 calc R U . . .
C20 C 1.06132(14) 0.68991(16) 0.86810(10) 0.0607(6) Uani 1 1 d . . . . .
H20 H 1.0174 0.7194 0.8907 0.073 Uiso 1 1 calc R U . . .
C21 C 1.12806(16) 0.6598(2) 0.91115(12) 0.0839(9) Uani 1 1 d . . . . .
H21A H 1.1538 0.7047 0.9313 0.126 Uiso 1 1 calc R U . . .
H21B H 1.1722 0.6307 0.8903 0.126 Uiso 1 1 calc R U . . .
H21C H 1.1008 0.6250 0.9394 0.126 Uiso 1 1 calc R U . . .
C22 C 1.10530(18) 0.74928(18) 0.82757(12) 0.0783(7) Uani 1 1 d . . . . .
H22A H 1.0635 0.7712 0.8006 0.117 Uiso 1 1 calc R U . . .
H22B H 1.1502 0.7225 0.8058 0.117 Uiso 1 1 calc R U . . .
H22C H 1.1302 0.7920 0.8505 0.117 Uiso 1 1 calc R U . . .
C31 C 0.77756(10) 0.84144(9) 0.97458(7) 0.0313(3) Uani 1 1 d . . . . .
C32 C 0.85604(11) 0.88361(10) 0.97351(7) 0.0378(4) Uani 1 1 d . . . . .
C33 C 0.86264(15) 0.95710(12) 1.00085(9) 0.0526(5) Uani 1 1 d . . . . .
H33 H 0.9152 0.9846 0.9992 0.063 Uiso 1 1 calc R U . . .
C34 C 0.79595(16) 0.99046(13) 1.02973(10) 0.0629(6) Uani 1 1 d . . . . .
H34 H 0.8013 1.0413 1.0465 0.075 Uiso 1 1 calc R U . . .
C35 C 0.72127(15) 0.94949(12) 1.03408(9) 0.0531(5) Uani 1 1 d . . . . .
H35 H 0.6753 0.9716 1.0552 0.064 Uiso 1 1 calc R U . . .
C36 C 0.71157(11) 0.87537(10) 1.00790(7) 0.0372(4) Uani 1 1 d . . . . .
C37 C 0.93827(11) 0.85389(11) 0.94678(9) 0.0466(5) Uani 1 1 d . . . . .
H37 H 0.9260 0.8028 0.9269 0.056 Uiso 1 1 calc R U . . .
C38 C 0.97530(14) 0.91062(14) 0.90213(10) 0.0615(6) Uani 1 1 d . . . . .
H38A H 0.9341 0.9187 0.8709 0.092 Uiso 1 1 calc R U . . .
H38B H 1.0277 0.8883 0.8861 0.092 Uiso 1 1 calc R U . . .
H38C H 0.9879 0.9612 0.9207 0.092 Uiso 1 1 calc R U . . .
C39 C 1.00469(15) 0.83829(15) 0.99426(12) 0.0701(7) Uani 1 1 d . . . . .
H39A H 1.0573 0.8190 0.9765 0.105 Uiso 1 1 calc R U . . .
H39B H 0.9828 0.7987 1.0212 0.105 Uiso 1 1 calc R U . . .
H39C H 1.0163 0.8873 1.0152 0.105 Uiso 1 1 calc R U . . .
C40 C 0.62819(12) 0.83345(11) 1.02003(8) 0.0407(4) Uani 1 1 d . . . . .
H40 H 0.6286 0.7826 0.9981 0.049 Uiso 1 1 calc R U . . .
C41 C 0.55124(14) 0.88033(15) 1.00029(10) 0.0614(6) Uani 1 1 d . . . . .
H41A H 0.4994 0.8507 1.0091 0.092 Uiso 1 1 calc R U . . .
H41B H 0.5548 0.8895 0.9585 0.092 Uiso 1 1 calc R U . . .
H41C H 0.5499 0.9310 1.0206 0.092 Uiso 1 1 calc R U . . .
C42 C 0.62177(15) 0.81375(15) 1.08437(9) 0.0608(6) Uani 1 1 d . . . . .
H42A H 0.5680 0.7865 1.0919 0.091 Uiso 1 1 calc R U . . .
H42B H 0.6239 0.8625 1.1070 0.091 Uiso 1 1 calc R U . . .
H42C H 0.6693 0.7796 1.0955 0.091 Uiso 1 1 calc R U . . .
C50A C 0.8577(5) 0.3314(6) 0.9149(4) 0.116(3) Uiso 0.412(3) 1 d D . P A 1
H50A H 0.8364 0.3124 0.9522 0.140 Uiso 0.412(3) 1 calc R U P A 1
H50B H 0.8951 0.3768 0.9213 0.140 Uiso 0.412(3) 1 calc R U P A 1
H50C H 0.8896 0.2893 0.8957 0.140 Uiso 0.412(3) 1 calc R U P A 1
C51A C 0.7856(2) 0.3553(3) 0.8782(2) 0.0556(14) Uiso 0.412(3) 1 d G . P A 1
C52A C 0.7087(3) 0.3788(3) 0.90219(12) 0.059(3) Uiso 0.412(3) 1 d DG . P A 1
H52A H 0.6970 0.3664 0.9437 0.071 Uiso 0.412(3) 1 calc R U P A 1
C53A C 0.6410(2) 0.3985(3) 0.8664(2) 0.0581(14) Uiso 0.412(3) 1 d G . P A 1
H53B H 0.5884 0.4146 0.8828 0.070 Uiso 0.412(3) 1 calc R U P A 1
C54A C 0.6501(3) 0.3947(3) 0.80671(18) 0.0575(14) Uiso 0.412(3) 1 d G . P A 1
H54A H 0.6038 0.4082 0.7823 0.069 Uiso 0.412(3) 1 calc R U P A 1
C55A C 0.7270(3) 0.3711(3) 0.78274(12) 0.0715(17) Uiso 0.412(3) 1 d G . P A 1
H55A H 0.7333 0.3685 0.7419 0.086 Uiso 0.412(3) 1 calc R U P A 1
C56A C 0.7948(2) 0.3514(3) 0.8185(2) 0.0660(17) Uiso 0.412(3) 1 d DG . P A 1
H56A H 0.8473 0.3353 0.8021 0.079 Uiso 0.412(3) 1 calc R U P A 1
C50B C 0.6119(5) 0.3763(8) 0.8261(4) 0.121(4) Uiso 0.339(3) 1 d D . P A 2
H50D H 0.5733 0.3637 0.8580 0.146 Uiso 0.339(3) 1 calc R U P A 2
H50E H 0.6047 0.3375 0.7951 0.146 Uiso 0.339(3) 1 calc R U P A 2
H50F H 0.5990 0.4291 0.8113 0.146 Uiso 0.339(3) 1 calc R U P A 2
C51B C 0.7001(3) 0.3742(3) 0.8470(2) 0.0627(18) Uiso 0.339(3) 1 d G . P A 2
C52B C 0.7184(3) 0.3869(4) 0.90503(19) 0.077(4) Uiso 0.339(3) 1 d DG . P A 2
H52B H 0.6709 0.3820 0.9335 0.092 Uiso 0.339(3) 1 calc R U P A 2
C53B C 0.8009(4) 0.3768(4) 0.92528(19) 0.088(3) Uiso 0.339(3) 1 d G . P A 2
H53A H 0.8134 0.3854 0.9650 0.105 Uiso 0.339(3) 1 calc R U P A 2
C54B C 0.8650(3) 0.3540(4) 0.8875(3) 0.099(3) Uiso 0.339(3) 1 d G . P A 2
H54B H 0.9213 0.3471 0.9013 0.119 Uiso 0.339(3) 1 calc R U P A 2
C55B C 0.8466(3) 0.3413(4) 0.8294(3) 0.098(3) Uiso 0.339(3) 1 d G . P A 2
H55B H 0.8904 0.3257 0.8036 0.118 Uiso 0.339(3) 1 calc R U P A 2
C56B C 0.7642(4) 0.3514(4) 0.80916(18) 0.060(2) Uiso 0.339(3) 1 d DG . P A 2
H56B H 0.7517 0.3427 0.7695 0.072 Uiso 0.339(3) 1 calc R U P A 2
C50C C 0.8846(7) 0.3143(10) 0.8670(6) 0.120(5) Uiso 0.249(3) 1 d D . P A 3
H50G H 0.8933 0.3102 0.9088 0.144 Uiso 0.249(3) 1 calc R U P A 3
H50H H 0.9290 0.3476 0.8501 0.144 Uiso 0.249(3) 1 calc R U P A 3
H50I H 0.8872 0.2616 0.8497 0.144 Uiso 0.249(3) 1 calc R U P A 3
C51C C 0.7999(3) 0.3499(3) 0.8553(3) 0.0322(15) Uiso 0.249(3) 1 d G . P A 3
C52C C 0.7449(5) 0.3687(4) 0.90025(19) 0.064(3) Uiso 0.249(3) 1 d DG . P A 3
H52C H 0.7620 0.3606 0.9392 0.077 Uiso 0.249(3) 1 calc R U P A 3
C53C C 0.6650(5) 0.3994(5) 0.8882(3) 0.086(4) Uiso 0.249(3) 1 d G . P A 3
H53C H 0.6274 0.4123 0.9190 0.103 Uiso 0.249(3) 1 calc R U P A 3
C54C C 0.6400(3) 0.4113(5) 0.8312(4) 0.076(3) Uiso 0.249(3) 1 d G . P A 3
H54C H 0.5853 0.4322 0.8230 0.091 Uiso 0.249(3) 1 calc R U P A 3
C55C C 0.6949(5) 0.3924(5) 0.7863(3) 0.062(2) Uiso 0.249(3) 1 d G . P A 3
H55C H 0.6778 0.4005 0.7473 0.075 Uiso 0.249(3) 1 calc R U P A 3
C56C C 0.7749(4) 0.3618(4) 0.7983(2) 0.065(3) Uiso 0.249(3) 1 d DG . P A 3
H56C H 0.8124 0.3489 0.7675 0.078 Uiso 0.249(3) 1 calc R U P A 3

loop_
_atom_site_aniso_label
_atom_site_aniso_U_11
_atom_site_aniso_U_22
_atom_site_aniso_U_33
_atom_site_aniso_U_23
_atom_site_aniso_U_13
_atom_site_aniso_U_12
K 0.0502(2) 0.02678(18) 0.0516(2) -0.00121(15) 0.00975(18) 0.00091(16)
Si 0.0251(3) 0.0229(3) 0.0301(3) 0.000 0.000 -0.0013(2)
N1 0.0255(6) 0.0285(6) 0.0329(7) 0.0019(5) 0.0013(5) -0.0012(5)
N2 0.0383(8) 0.0414(8) 0.0436(8) 0.0118(7) 0.0137(6) 0.0089(6)
N3 0.0353(7) 0.0309(7) 0.0474(8) 0.0093(6) 0.0043(6) -0.0015(6)
C1 0.0243(7) 0.0301(7) 0.0379(8) 0.0035(6) 0.0008(6) -0.0023(6)
C2 0.0545(12) 0.0602(12) 0.0525(12) 0.0253(10) 0.0225(10) 0.0107(10)
C3 0.0492(11) 0.0474(11) 0.0584(12) 0.0243(9) 0.0147(10) 0.0042(9)
C11 0.0397(10) 0.0485(10) 0.0458(10) 0.0125(8) 0.0192(8) 0.0141(8)
C12 0.0475(11) 0.0493(11) 0.0542(11) 0.0051(9) 0.0204(9) 0.0100(9)
C13 0.0683(15) 0.0504(12) 0.0708(15) 0.0007(11) 0.0234(12) 0.0139(11)
C14 0.0845(18) 0.0571(14) 0.0754(16) 0.0093(12) 0.0252(14) 0.0359(13)
C15 0.0641(15) 0.0790(17) 0.0609(14) 0.0174(13) 0.0155(12) 0.0387(13)
C16 0.0460(11) 0.0643(13) 0.0457(10) 0.0105(9) 0.0161(9) 0.0207(10)
C17 0.0544(13) 0.0596(13) 0.0646(14) -0.0043(11) 0.0064(11) 0.0087(10)
C18 0.0681(16) 0.0782(17) 0.0818(18) -0.0239(14) 0.0099(13) -0.0014(13)
C19 0.0888(19) 0.090(2) 0.0605(15) 0.0065(14) 0.0047(14) 0.0081(16)
C20 0.0448(12) 0.0850(16) 0.0523(12) 0.0042(11) 0.0062(10) 0.0193(11)
C21 0.0487(14) 0.129(3) 0.0739(17) 0.0088(17) -0.0017(12) 0.0264(15)
C22 0.0705(16) 0.0898(19) 0.0745(17) 0.0004(15) 0.0077(13) -0.0049(15)
C31 0.0369(8) 0.0266(7) 0.0305(8) -0.0007(6) -0.0071(6) -0.0011(6)
C32 0.0445(10) 0.0339(8) 0.0350(8) -0.0008(7) -0.0098(7) -0.0081(7)
C33 0.0624(13) 0.0440(10) 0.0515(11) -0.0102(9) -0.0068(10) -0.0197(10)
C34 0.0858(17) 0.0410(11) 0.0619(13) -0.0225(10) 0.0013(12) -0.0151(11)
C35 0.0696(14) 0.0428(10) 0.0470(11) -0.0162(9) 0.0040(10) 0.0017(10)
C36 0.0458(10) 0.0331(8) 0.0328(8) -0.0027(7) -0.0036(7) 0.0007(7)
C37 0.0340(9) 0.0442(10) 0.0617(12) -0.0054(9) -0.0077(8) -0.0114(8)
C38 0.0506(12) 0.0640(13) 0.0701(14) -0.0085(11) 0.0071(11) -0.0255(11)
C39 0.0471(12) 0.0609(14) 0.1025(19) 0.0016(13) -0.0310(13) -0.0124(11)
C40 0.0410(10) 0.0397(9) 0.0413(9) -0.0070(7) 0.0045(8) 0.0051(8)
C41 0.0511(12) 0.0716(15) 0.0615(13) -0.0037(11) -0.0038(10) 0.0144(11)
C42 0.0561(13) 0.0738(15) 0.0526(12) 0.0104(11) 0.0090(10) 0.0009(11)

loop_
_atom_type_symbol
_atom_type_description
_atom_type_scat_dispersion_real
_atom_type_scat_dispersion_imag
_atom_type_scat_source
C C 0.0033 0.0016 'International Tables Vol C Tables 4.2.6.8 and 6.1.1.4'
H H 0.0000 0.0000 'International Tables Vol C Tables 4.2.6.8 and 6.1.1.4'
N N 0.0061 0.0033 'International Tables Vol C Tables 4.2.6.8 and 6.1.1.4'
Si Si 0.0817 0.0704 'International Tables Vol C Tables 4.2.6.8 and 6.1.1.4'
K K 0.2009 0.2494 'International Tables Vol C Tables 4.2.6.8 and 6.1.1.4'

loop_
_geom_angle_atom_site_label_1
_geom_angle_atom_site_label_2
_geom_angle_atom_site_label_3
_geom_angle
_geom_angle_site_symmetry_1
_geom_angle_site_symmetry_3
N1 K N3 69.73(4) . 2_665
N1 K C31 58.68(4) . 2_665
N3 K C31 78.34(4) 2_665 2_665
N1 K C12 80.14(5) . .
N3 K C12 93.48(5) 2_665 .
C31 K C12 138.43(5) 2_665 .
N1 K C52B 154.54(9) . .
N3 K C52B 122.13(10) 2_665 .
C31 K C52B 99.60(8) 2_665 .
C12 K C52B 118.51(8) . .
N1 K C11 57.80(4) . .
N3 K C11 93.87(4) 2_665 .
C31 K C11 114.49(5) 2_665 .
C12 K C11 24.57(5) . .
C52B K C11 135.07(9) . .
N1 K C32 80.85(4) . 2_665
N3 K C32 73.64(4) 2_665 2_665
C31 K C32 25.08(4) 2_665 2_665
C12 K C32 159.86(5) . 2_665
C52B K C32 81.63(8) . 2_665
C11 K C32 138.45(5) . 2_665
N1 K C53C 157.39(10) . .
N3 K C53C 105.93(15) 2_665 .
C31 K C53C 98.80(10) 2_665 .
C12 K C53C 122.47(10) . .
C11 K C53C 144.19(9) . .
C32 K C53C 76.70(9) 2_665 .
N1 K C36 63.49(4) . 2_665
N3 K C36 102.21(4) 2_665 2_665
C31 K C36 24.42(4) 2_665 2_665
C12 K C36 131.33(5) . 2_665
C52B K C36 91.22(8) . 2_665
C11 K C36 107.67(5) . 2_665
C32 K C36 41.62(4) 2_665 2_665
C53C K C36 97.10(13) . 2_665
N1 K C1 20.74(4) . .
N3 K C1 62.93(4) 2_665 .
C31 K C1 77.78(4) 2_665 .
C12 K C1 62.61(5) . .
C52B K C1 173.96(10) . .
C11 K C1 43.79(4) . .
C32 K C1 97.42(4) 2_665 .
C53C K C1 168.72(14) . .
C36 K C1 84.22(4) 2_665 .
N1 K C52A 156.44(6) . .
N3 K C52A 119.89(9) 2_665 .
C31 K C52A 100.49(6) 2_665 .
C12 K C52A 118.32(7) . .
C11 K C52A 135.86(8) . .
C32 K C52A 81.78(7) 2_665 .
C36 K C52A 92.97(6) 2_665 .
C1 K C52A 176.48(7) . .
N1 K C52C 155.19(9) . .
N3 K C52C 128.92(14) 2_665 .
C31 K C52C 105.27(10) 2_665 .
C12 K C52C 111.11(12) . .
C11 K C52C 126.66(14) . .
C32 K C52C 89.00(12) 2_665 .
C53C K C52C 23.30(5) . .
C36 K C52C 94.05(8) 2_665 .
C1 K C52C 167.98(14) . .
N1 Si N1 114.70(9) . 2_665
N1 Si C31 101.73(6) . 2_665
N1 Si C31 114.38(6) 2_665 2_665
N1 Si C31 114.38(6) . .
N1 Si C31 101.73(6) 2_665 .
C31 Si C31 110.36(10) 2_665 .
C1 N1 Si 119.03(11) . .
C1 N1 K 113.28(10) . .
Si N1 K 99.74(5) . .
C2 N2 C1 107.69(14) . .
C2 N2 C11 125.03(15) . .
C1 N2 C11 127.01(14) . .
C1 N3 C3 106.27(15) . .
C1 N3 K 130.11(11) . 2_665
C3 N3 K 123.46(11) . 2_665
N1 C1 N3 129.68(15) . .
N1 C1 N2 122.10(14) . .
N3 C1 N2 108.20(13) . .
N1 C1 K 45.97(8) . .
N3 C1 K 143.82(10) . .
N2 C1 K 89.07(9) . .
C3 C2 N2 105.64(16) . .
C2 C3 N3 112.17(16) . .
C12 C11 C16 121.88(18) . .
C12 C11 N2 119.33(18) . .
C16 C11 N2 118.78(19) . .
C12 C11 K 73.12(11) . .
C16 C11 K 104.51(11) . .
N2 C11 K 93.19(9) . .
C13 C12 C11 117.4(2) . .
C13 C12 C17 119.8(2) . .
C11 C12 C17 122.76(18) . .
C13 C12 K 94.66(13) . .
C11 C12 K 82.31(11) . .
C17 C12 K 96.03(12) . .
C14 C13 C12 121.5(2) . .
C15 C14 C13 120.4(2) . .
C14 C15 C16 121.7(2) . .
C15 C16 C11 116.8(2) . .
C15 C16 C20 121.1(2) . .
C11 C16 C20 122.07(19) . .
C12 C17 C18 113.9(2) . .
C12 C17 C19 109.47(19) . .
C18 C17 C19 108.4(2) . .
C16 C20 C21 114.3(2) . .
C16 C20 C22 111.97(19) . .
C21 C20 C22 107.7(2) . .
C36 C31 C32 116.14(15) . .
C36 C31 Si 118.04(12) . .
C32 C31 Si 125.28(12) . .
C36 C31 K 91.44(10) . 2_665
C32 C31 K 88.76(10) . 2_665
Si C31 K 82.83(5) . 2_665
C33 C32 C31 120.14(17) . .
C33 C32 C37 114.53(16) . .
C31 C32 C37 125.27(15) . .
C33 C32 K 98.82(12) . 2_665
C31 C32 K 66.16(9) . 2_665
C37 C32 K 108.66(11) . 2_665
C34 C33 C32 122.13(19) . .
C33 C34 C35 118.99(18) . .
C34 C35 C36 121.10(19) . .
C35 C36 C31 121.27(17) . .
C35 C36 C40 115.72(16) . .
C31 C36 C40 122.96(15) . .
C35 C36 K 98.49(12) . 2_665
C31 C36 K 64.14(9) . 2_665
C40 C36 K 110.61(10) . 2_665
C32 C37 C38 113.00(17) . .
C32 C37 C39 110.21(18) . .
C38 C37 C39 109.34(17) . .
C36 C40 C41 112.83(16) . .
C36 C40 C42 109.85(16) . .
C41 C40 C42 110.75(17) . .
C52A C51A C56A 120.0 . .
C52A C51A C50A 121.3(4) . .
C56A C51A C50A 118.6(4) . .
C51A C52A C53A 120.0 . .
C51A C52A K 83.84(16) . .
C53A C52A K 83.11(15) . .
C54A C53A C52A 120.0 . .
C53A C54A C55A 120.0 . .
C56A C55A C54A 120.0 . .
C55A C56A C51A 120.0 . .
C52B C51B C56B 120.0 . .
C52B C51B C50B 120.6(4) . .
C56B C51B C50B 119.1(4) . .
C52B C51B K 70.1(2) . .
C56B C51B K 94.8(2) . .
C50B C51B K 110.5(6) . .
C53B C52B C51B 120.0 . .
C53B C52B K 86.4(2) . .
C51B C52B K 86.6(2) . .
C52B C53B C54B 120.0 . .
C52B C53B K 70.3(2) . .
C54B C53B K 94.8(2) . .
C55B C54B C53B 120.0 . .
C56B C55B C54B 120.0 . .
C55B C56B C51B 120.0 . .
C52C C51C C56C 120.0 . .
C52C C51C C50C 121.0(5) . .
C56C C51C C50C 119.0(5) . .
C51C C52C C53C 120.0 . .
C51C C52C K 87.6(3) . .
C53C C52C K 74.4(3) . .
C52C C53C C54C 120.0 . .
C52C C53C K 82.3(2) . .
C54C C53C K 83.5(3) . .
C55C C54C C53C 120.0 . .
C55C C54C K 87.6(3) . .
C53C C54C K 73.3(3) . .
C54C C55C C56C 120.0 . .
C55C C56C C51C 120.0 . .

loop_
_geom_bond_atom_site_label_1
_geom_bond_atom_site_label_2
_geom_bond_distance
_geom_bond_site_symmetry_2
K N1 2.7084(13) .
K N3 2.7684(15) 2_665
K C31 3.0815(16) 2_665
K C12 3.2325(19) .
K C52B 3.310(7) .
K C11 3.3476(18) .
K C32 3.3683(17) 2_665
K C53C 3.385(9) .
K C36 3.4233(17) 2_665
K C1 3.4600(16) .
K C52A 3.465(5) .
K C52C 3.482(7) .
Si N1 1.7131(13) .
Si N1 1.7132(13) 2_665
Si C31 1.9626(16) 2_665
Si C31 1.9627(16) .
N1 C1 1.334(2) .
N2 C2 1.395(2) .
N2 C1 1.407(2) .
N2 C11 1.432(2) .
N3 C1 1.352(2) .
N3 C3 1.378(2) .
N3 K 2.7684(15) 2_665
C2 C3 1.338(3) .
C11 C12 1.404(3) .
C11 C16 1.413(3) .
C12 C13 1.400(3) .
C12 C17 1.523(3) .
C13 C14 1.368(4) .
C14 C15 1.367(4) .
C15 C16 1.405(3) .
C16 C20 1.505(3) .
C17 C18 1.528(3) .
C17 C19 1.540(3) .
C20 C21 1.535(3) .
C20 C22 1.540(4) .
C31 C36 1.416(2) .
C31 C32 1.428(2) .
C31 K 3.0816(16) 2_665
C32 C33 1.402(2) .
C32 C37 1.520(3) .
C32 K 3.3682(17) 2_665
C33 C34 1.367(3) .
C34 C35 1.369(3) .
C35 C36 1.404(2) .
C36 C40 1.519(3) .
C36 K 3.4233(17) 2_665
C37 C38 1.527(3) .
C37 C39 1.539(3) .
C40 C41 1.520(3) .
C40 C42 1.528(3) .
C50A C51A 1.474(6) .
C51A C52A 1.3900 .
C51A C56A 1.3900 .
C52A C53A 1.3900 .
C53A C54A 1.3900 .
C54A C55A 1.3900 .
C55A C56A 1.3900 .
C50B C51B 1.470(7) .
C51B C52B 1.3900 .
C51B C56B 1.3900 .
C52B C53B 1.3900 .
C53B C54B 1.3900 .
C54B C55B 1.3900 .
C55B C56B 1.3900 .
C50C C51C 1.489(7) .
C51C C52C 1.3900 .
C51C C56C 1.3900 .
C52C C53C 1.3900 .
C53C C54C 1.3900 .
C54C C55C 1.3900 .
C55C C56C 1.3900 .

loop_
_geom_torsion_atom_site_label_1
_geom_torsion_atom_site_label_2
_geom_torsion_atom_site_label_3
_geom_torsion_atom_site_label_4
_geom_torsion
_geom_torsion_site_symmetry_1
_geom_torsion_site_symmetry_4
N1 Si N1 C1 39.01(10) 2_665 .
C31 Si N1 C1 163.03(12) 2_665 .
C31 Si N1 C1 -78.00(13) . .
N1 Si N1 K -84.63(4) 2_665 .
C31 Si N1 K 39.40(7) 2_665 .
C31 Si N1 K 158.36(6) . .
Si N1 C1 N3 14.3(2) . .
K N1 C1 N3 131.05(15) . .
Si N1 C1 N2 -167.42(12) . .
K N1 C1 N2 -50.72(17) . .
Si N1 C1 K -116.70(13) . .
C3 N3 C1 N1 179.66(17) . .
K N3 C1 N1 -4.9(3) 2_665 .
C3 N3 C1 N2 1.24(19) . .
K N3 C1 N2 176.71(11) 2_665 .
C3 N3 C1 K -113.62(19) . .
K N3 C1 K 61.9(2) 2_665 .
C2 N2 C1 N1 179.81(17) . .
C11 N2 C1 N1 5.5(3) . .
C2 N2 C1 N3 -1.6(2) . .
C11 N2 C1 N3 -175.94(18) . .
C2 N2 C1 K 145.99(14) . .
C11 N2 C1 K -28.33(19) . .
C1 N2 C2 C3 1.3(2) . .
C11 N2 C2 C3 175.78(19) . .
N2 C2 C3 N3 -0.6(3) . .
C1 N3 C3 C2 -0.4(2) . .
K N3 C3 C2 -176.27(15) 2_665 .
C2 N2 C11 C12 -71.6(3) . .
C1 N2 C11 C12 101.8(2) . .
C2 N2 C11 C16 107.6(2) . .
C1 N2 C11 C16 -79.1(2) . .
C2 N2 C11 K -143.97(18) . .
C1 N2 C11 K 29.42(19) . .
C16 C11 C12 C13 5.6(3) . .
N2 C11 C12 C13 -175.33(17) . .
K C11 C12 C13 -91.28(17) . .
C16 C11 C12 C17 -170.88(18) . .
N2 C11 C12 C17 8.2(3) . .
K C11 C12 C17 92.25(17) . .
C16 C11 C12 K 96.87(16) . .
N2 C11 C12 K -84.05(14) . .
C11 C12 C13 C14 -0.1(3) . .
C17 C12 C13 C14 176.5(2) . .
K C12 C13 C14 -83.9(2) . .
C12 C13 C14 C15 -4.0(4) . .
C13 C14 C15 C16 2.7(4) . .
C14 C15 C16 C11 2.5(3) . .
C14 C15 C16 C20 -175.5(2) . .
C12 C11 C16 C15 -6.7(3) . .
N2 C11 C16 C15 174.20(17) . .
K C11 C16 C15 72.20(18) . .
C12 C11 C16 C20 171.28(18) . .
N2 C11 C16 C20 -7.8(3) . .
K C11 C16 C20 -109.80(17) . .
C13 C12 C17 C18 40.1(3) . .
C11 C12 C17 C18 -143.5(2) . .
K C12 C17 C18 -58.83(18) . .
C13 C12 C17 C19 -81.4(3) . .
C11 C12 C17 C19 95.0(2) . .
K C12 C17 C19 179.70(17) . .
C15 C16 C20 C21 -8.7(3) . .
C11 C16 C20 C21 173.39(18) . .
C15 C16 C20 C22 114.2(2) . .
C11 C16 C20 C22 -63.7(3) . .
C36 C31 C32 C33 -4.6(2) . .
Si C31 C32 C33 166.72(14) . .
K C31 C32 C33 86.40(16) 2_665 .
C36 C31 C32 C37 172.35(16) . .
Si C31 C32 C37 -16.3(2) . .
K C31 C32 C37 -96.66(16) 2_665 .
C36 C31 C32 K -91.00(13) . 2_665
Si C31 C32 K 80.32(11) . 2_665
C31 C32 C33 C34 0.8(3) . .
C37 C32 C33 C34 -176.4(2) . .
K C32 C33 C34 68.3(2) 2_665 .
C32 C33 C34 C35 2.6(4) . .
C33 C34 C35 C36 -2.0(4) . .
C34 C35 C36 C31 -2.0(3) . .
C34 C35 C36 C40 175.3(2) . .
C34 C35 C36 K -66.8(2) . 2_665
C32 C31 C36 C35 5.2(2) . .
Si C31 C36 C35 -166.77(14) . .
K C31 C36 C35 -84.13(17) 2_665 .
C32 C31 C36 C40 -171.93(15) . .
Si C31 C36 C40 16.1(2) . .
K C31 C36 C40 98.74(15) 2_665 .
C32 C31 C36 K 89.33(13) . 2_665
Si C31 C36 K -82.65(9) . 2_665
C33 C32 C37 C38 -57.8(2) . .
C31 C32 C37 C38 125.12(19) . .
K C32 C37 C38 51.60(16) 2_665 .
C33 C32 C37 C39 64.9(2) . .
C31 C32 C37 C39 -112.22(19) . .
K C32 C37 C39 174.26(13) 2_665 .
C35 C36 C40 C41 59.5(2) . .
C31 C36 C40 C41 -123.19(19) . .
K C36 C40 C41 -51.34(17) 2_665 .
C35 C36 C40 C42 -64.6(2) . .
C31 C36 C40 C42 112.71(19) . .
K C36 C40 C42 -175.44(13) 2_665 .
C56A C51A C52A C53A 0.0 . .
C50A C51A C52A C53A -177.9(6) . .
C56A C51A C52A K -78.36(16) . .
C50A C51A C52A K 103.7(6) . .
C51A C52A C53A C54A 0.0 . .
K C52A C53A C54A 78.77(17) . .
C52A C53A C54A C55A 0.0 . .
C53A C54A C55A C56A 0.0 . .
C54A C55A C56A C51A 0.0 . .
C52A C51A C56A C55A 0.0 . .
C50A C51A C56A C55A 178.0(6) . .
C56B C51B C52B C53B 0.0 . .
C50B C51B C52B C53B 173.4(8) . .
K C51B C52B C53B -83.9(2) . .
C56B C51B C52B K 83.9(2) . .
C50B C51B C52B K -102.7(7) . .
C51B C52B C53B C54B 0.0 . .
K C52B C53B C54B -84.0(2) . .
C51B C52B C53B K 84.0(2) . .
C52B C53B C54B C55B 0.0 . .
K C53B C54B C55B -69.96(19) . .
C53B C54B C55B C56B 0.0 . .
C54B C55B C56B C51B 0.0 . .
C52B C51B C56B C55B 0.0 . .
C50B C51B C56B C55B -173.5(8) . .
K C51B C56B C55B 69.8(2) . .
C56C C51C C52C C53C 0.0 . .
C50C C51C C52C C53C -177.8(10) . .
C56C C51C C52C K -70.5(2) . .
C50C C51C C52C K 111.7(9) . .
C51C C52C C53C C54C 0.0 . .
K C52C C53C C54C 77.8(3) . .
C51C C52C C53C K -77.8(3) . .
C52C C53C C54C C55C 0.0 . .
K C53C C54C C55C 77.2(3) . .
C52C C53C C54C K -77.2(3) . .
C53C C54C C55C C56C 0.0 . .
K C54C C55C C56C 69.2(2) . .
C54C C55C C56C C51C 0.0 . .
C52C C51C C56C C55C 0.0 . .
C50C C51C C56C C55C 177.8(9) . .
